data_7701592
loop_
_publ_author_name
'Stubbs, James M.'
'Bridge, Benjamin J.'
'Blacquiere, Johanna M.'

_publ_section_title
;
 Optimizing ligand structure for low-loading and fast catalysis for
 alkynyl-alcohol and -amine cyclization.
;
_journal_issue 22
_journal_name_full 'Dalton transactions (Cambridge, England : 2003)'
_journal_page_first 7928
_journal_page_last 7937
_journal_paper_doi 10.1039/c9dt01870k
_journal_volume 48
_journal_year 2019
_chemical_formula_sum 'C36 H54 F6 N3 P3 Ru'
_chemical_formula_weight 836.80
_chemical_properties_physical Air-sensitive
_space_group_crystal_system monoclinic
_space_group_IT_number 14
_space_group_name_Hall '-P 2ybc'
_space_group_name_H-M_alt 'P 1 21/c 1'
_atom_sites_solution_hydrogens geom
_atom_sites_solution_primary dual
_atom_sites_solution_secondary difmap
_audit_creation_method SHELXL-2016/6
_audit_update_record
;
2019-01-15 deposited with the CCDC.	2019-05-09 downloaded from the CCDC.
;
_cell_angle_alpha 90
_cell_angle_beta 92.243(14)
_cell_angle_gamma 90
_cell_formula_units_Z 4
_cell_length_a 10.021(5)
_cell_length_b 19.421(9)
_cell_length_c 19.200(10)
_cell_measurement_reflns_used 9997
_cell_measurement_temperature 110
_cell_measurement_theta_max 30.16
_cell_measurement_theta_min 2.56
_cell_volume 3734(3)
_computing_cell_refinement SAINT
_computing_data_collection Apex3
_computing_data_reduction SAINT
_computing_molecular_graphics NRCVAX
_computing_publication_material cif2tables.py
_computing_structure_refinement SHELXL
_computing_structure_solution SHELXT
_diffrn_ambient_temperature 110
_diffrn_detector 'CCD plate'
_diffrn_detector_type 'Bruker Apex2'
_diffrn_measured_fraction_theta_full 0.998
_diffrn_measured_fraction_theta_max 0.998
_diffrn_measurement_device '\k-geometry diffractometer'
_diffrn_measurement_device_type 'Bruker Kappa Axis Apex2'
_diffrn_measurement_method 'phi and omega scans'
_diffrn_radiation_type MoK\a
_diffrn_radiation_wavelength 0.71073
_diffrn_reflns_av_R_equivalents 0.0499
_diffrn_reflns_av_unetI/netI 0.0259
_diffrn_reflns_Laue_measured_fraction_full 0.998
_diffrn_reflns_Laue_measured_fraction_max 0.998
_diffrn_reflns_limit_h_max 11
_diffrn_reflns_limit_h_min -11
_diffrn_reflns_limit_k_max 22
_diffrn_reflns_limit_k_min -22
_diffrn_reflns_limit_l_max 22
_diffrn_reflns_limit_l_min -22
_diffrn_reflns_number 65667
_diffrn_reflns_point_group_measured_fraction_full 0.998
_diffrn_reflns_point_group_measured_fraction_max 0.998
_diffrn_reflns_theta_full 24.250
_diffrn_reflns_theta_max 24.250
_diffrn_reflns_theta_min 2.556
_diffrn_source 'sealed tube'
_exptl_absorpt_coefficient_mu 0.609
_exptl_absorpt_correction_T_max 0.7465
_exptl_absorpt_correction_T_min 0.6722
_exptl_absorpt_correction_type multi-scan
_exptl_absorpt_process_details SADABS
_exptl_crystal_colour colourless
_exptl_crystal_density_diffrn 1.489
_exptl_crystal_description needle
_exptl_crystal_F_000 1736
_exptl_crystal_size_max 0.380
_exptl_crystal_size_mid 0.047
_exptl_crystal_size_min 0.031
_refine_diff_density_max 0.931
_refine_diff_density_min -0.833
_refine_diff_density_rms 0.095
_refine_ls_extinction_method none
_refine_ls_goodness_of_fit_ref 1.088
_refine_ls_hydrogen_treatment constr
_refine_ls_matrix_type full
_refine_ls_number_parameters 454
_refine_ls_number_reflns 6050
_refine_ls_number_restraints 22
_refine_ls_restrained_S_all 1.149
_refine_ls_R_factor_all 0.0557
_refine_ls_R_factor_gt 0.0459
_refine_ls_shift/su_max 0.001
_refine_ls_shift/su_mean 0.000
_refine_ls_structure_factor_coef Fsqd
_refine_ls_weighting_details 'w=1/[\s^2^(Fo^2^)+(0.0520P)^2^+11.8552P] where P=(Fo^2^+2Fc^2^)/3'
_refine_ls_weighting_scheme calc
_refine_ls_wR_factor_gt 0.1138
_refine_ls_wR_factor_ref 0.1190
_reflns_Friedel_coverage 0.000
_reflns_number_gt 5206
_reflns_number_total 6050
_reflns_threshold_expression 'I > 2\s(I)'
_cod_data_source_file c9dt01870k2.cif
_cod_data_source_block b18213
_cod_original_sg_symbol_H-M 'P 21/c'
_cod_database_code 7701592
_shelx_shelxl_version_number 2016/6
_shelx_space_group_comment
;
The symmetry employed for this shelxl refinement is uniquely defined
by the following loop, which should always be used as a source of
symmetry information in preference to the above space-group names.
They are only intended as comments.
;
_shelx_estimated_absorpt_t_min 0.802
_shelx_estimated_absorpt_t_max 0.981

loop_
_space_group_symop_operation_xyz
'x, y, z'
'-x, y+1/2, -z+1/2'
'-x, -y, -z'
'x, -y-1/2, z-1/2'

loop_
_atom_site_label
_atom_site_type_symbol
_atom_site_fract_x
_atom_site_fract_y
_atom_site_fract_z
_atom_site_U_iso_or_equiv
_atom_site_adp_type
_atom_site_occupancy
_atom_site_site_symmetry_order
_atom_site_calc_flag
_atom_site_refinement_flags_posn
_atom_site_refinement_flags_adp
Ru1 Ru 0.81378(3) 0.56425(2) 0.21536(2) 0.01923(12) Uani 1 1 d . .
N1 N 0.7317(3) 0.60323(17) 0.30335(18) 0.0226(7) Uani 1 1 d . .
C1 C 0.6758(4) 0.6306(2) 0.3461(2) 0.0252(9) Uani 1 1 d . .
C2 C 0.6040(4) 0.6653(3) 0.4006(2) 0.0375(12) Uani 1 1 d . .
H2A H 0.662749 0.670138 0.442345 0.056 Uiso 1 1 calc R U
H2AB H 0.525294 0.638190 0.411895 0.056 Uiso 1 1 calc R U
H2AC H 0.575710 0.711060 0.384235 0.056 Uiso 1 1 calc R U
C3 C 0.7694(5) 0.5445(3) 0.1015(2) 0.0357(11) Uani 1 1 d . .
C8 C 0.7712(6) 0.4806(3) 0.0566(3) 0.0524(15) Uani 1 1 d . .
H8A H 0.789010 0.493553 0.008512 0.079 Uiso 1 1 calc R U
H8AB H 0.684395 0.457485 0.057752 0.079 Uiso 1 1 calc R U
H8AC H 0.841327 0.449389 0.074443 0.079 Uiso 1 1 calc R U
C4 C 0.8780(5) 0.5902(3) 0.1082(2) 0.0387(12) Uani 1 1 d . .
C9 C 1.0047(6) 0.5796(3) 0.0704(3) 0.0534(16) Uani 1 1 d . .
H9A H 0.984654 0.579464 0.019994 0.080 Uiso 1 1 calc R U
H9AB H 1.044855 0.535450 0.084306 0.080 Uiso 1 1 calc R U
H9AC H 1.067315 0.616992 0.082079 0.080 Uiso 1 1 calc R U
C5 C 0.8339(5) 0.6532(2) 0.1410(2) 0.0376(12) Uani 1 1 d . .
C10 C 0.9009(6) 0.7222(3) 0.1448(4) 0.0612(17) Uani 1 1 d . .
H10A H 0.844772 0.756265 0.119978 0.092 Uiso 1 1 calc R U
H10B H 0.987672 0.719363 0.123156 0.092 Uiso 1 1 calc R U
H10C H 0.913930 0.735949 0.193668 0.092 Uiso 1 1 calc R U
C6 C 0.6965(5) 0.6432(2) 0.1535(2) 0.0336(11) Uani 1 1 d . .
C11 C 0.6070(5) 0.6974(3) 0.1829(3) 0.0425(13) Uani 1 1 d . .
H11A H 0.566776 0.724845 0.144701 0.064 Uiso 1 1 calc R U
H11B H 0.659522 0.727462 0.214423 0.064 Uiso 1 1 calc R U
H11C H 0.536268 0.675106 0.208598 0.064 Uiso 1 1 calc R U
C7 C 0.6546(5) 0.5776(3) 0.1292(2) 0.0366(12) Uani 1 1 d . .
C12 C 0.5116(5) 0.5562(3) 0.1187(3) 0.0553(16) Uani 1 1 d . .
H12A H 0.466884 0.586679 0.084386 0.083 Uiso 1 1 calc R U
H12B H 0.466904 0.559390 0.163032 0.083 Uiso 1 1 calc R U
H12C H 0.507574 0.508673 0.101689 0.083 Uiso 1 1 calc R U
P1 P 1.01905(10) 0.54971(5) 0.27193(5) 0.0195(2) Uani 1 1 d . .
C13 C 1.1113(4) 0.4770(2) 0.2404(2) 0.0354(11) Uani 1 1 d . .
H13A H 1.190283 0.494556 0.216566 0.042 Uiso 1 1 calc DR U
H13B H 1.144494 0.449724 0.281062 0.042 Uiso 1 1 calc R U
N2 N 1.0367(3) 0.43033(16) 0.19198(17) 0.0190(7) Uani 1 1 d . .
C14 C 0.9295(4) 0.3970(2) 0.2301(2) 0.0374(12) Uani 1 1 d . .
H14A H 0.970156 0.373754 0.271656 0.045 Uiso 1 1 calc R U
H14B H 0.888182 0.360942 0.199870 0.045 Uiso 1 1 calc DR U
P2 P 0.79840(9) 0.45383(5) 0.25851(5) 0.0176(2) Uani 1 1 d . .
C15 C 1.0135(5) 0.5217(3) 0.3623(2) 0.0577(18) Uani 1 1 d . .
H15A H 1.070808 0.480433 0.367937 0.069 Uiso 1 1 calc R U
H15B H 1.054250 0.558384 0.391985 0.069 Uiso 1 1 calc DR U
N3 N 0.8843(3) 0.50536(18) 0.38935(17) 0.0228(7) Uani 1 1 d . .
C16 C 0.8321(7) 0.4456(2) 0.3527(2) 0.0584(18) Uani 1 1 d . .
H16A H 0.747950 0.432010 0.374211 0.070 Uiso 1 1 calc DR U
H16B H 0.896334 0.407368 0.360454 0.070 Uiso 1 1 calc R U
C17 C 1.1526(4) 0.6174(2) 0.2797(3) 0.0395(12) Uani 1 1 d . .
C18 C 1.0888(6) 0.6806(3) 0.3132(5) 0.076(2) Uani 1 1 d . .
H18A H 1.150569 0.719617 0.311740 0.114 Uiso 1 1 calc R U
H18B H 1.069646 0.670170 0.361706 0.114 Uiso 1 1 calc R U
H18C H 1.005549 0.692203 0.287369 0.114 Uiso 1 1 calc R U
C19 C 1.2005(6) 0.6365(3) 0.2078(4) 0.072(2) Uani 1 1 d . .
H19A H 1.269111 0.672310 0.212556 0.108 Uiso 1 1 calc R U
H19B H 1.125044 0.653661 0.178850 0.108 Uiso 1 1 calc R U
H19C H 1.238233 0.595671 0.185874 0.108 Uiso 1 1 calc R U
C20 C 1.2737(4) 0.5934(3) 0.3250(3) 0.0433(13) Uani 1 1 d . .
H20A H 1.341230 0.629955 0.327112 0.065 Uiso 1 1 calc R U
H20B H 1.311731 0.551934 0.304541 0.065 Uiso 1 1 calc R U
H20C H 1.245410 0.583139 0.372139 0.065 Uiso 1 1 calc R U
C21 C 0.6457(4) 0.3978(2) 0.2494(3) 0.0364(11) Uani 1 1 d . .
C22 C 0.5291(6) 0.4395(3) 0.2778(5) 0.081(2) Uani 1 1 d . U
H22A H 0.445992 0.413340 0.271213 0.121 Uiso 1 1 calc R U
H22B H 0.520956 0.483384 0.252762 0.121 Uiso 1 1 calc R U
H22C H 0.546136 0.448481 0.327628 0.121 Uiso 1 1 calc R U
C23 C 0.6154(7) 0.3798(3) 0.1738(4) 0.073(2) Uani 1 1 d . .
H23A H 0.533458 0.352335 0.170023 0.109 Uiso 1 1 calc R U
H23B H 0.689747 0.353315 0.155815 0.109 Uiso 1 1 calc R U
H23C H 0.603377 0.422262 0.146655 0.109 Uiso 1 1 calc R U
C24 C 0.6625(5) 0.3306(2) 0.2901(3) 0.0430(13) Uani 1 1 d . .
H24A H 0.583360 0.301666 0.281722 0.065 Uiso 1 1 calc R U
H24B H 0.673132 0.340791 0.340029 0.065 Uiso 1 1 calc R U
H24C H 0.741738 0.306216 0.274767 0.065 Uiso 1 1 calc R U
C25 C 1.1073(4) 0.3916(2) 0.1430(2) 0.0191(8) Uani 1 1 d . .
C26 C 1.0542(6) 0.3333(3) 0.1062(3) 0.0557(16) Uani 1 1 d . .
H26 H 0.967854 0.317632 0.117412 0.067 Uiso 1 1 calc DR U
C27 C 1.1168(8) 0.3001(3) 0.0582(3) 0.071(2) Uani 1 1 d . .
H27 H 1.075325 0.261289 0.036262 0.085 Uiso 1 1 calc R U
C28 C 1.2405(5) 0.3200(3) 0.0388(2) 0.0446(14) Uani 1 1 d . .
H28 H 1.285630 0.295531 0.003943 0.054 Uiso 1 1 calc R U
C29 C 1.2969(5) 0.3751(4) 0.0703(3) 0.0551(17) Uani 1 1 d . .
H29 H 1.382508 0.390117 0.057122 0.066 Uiso 1 1 calc R U
C30 C 1.2355(4) 0.4084(3) 0.1190(3) 0.0524(16) Uani 1 1 d . .
H30 H 1.280194 0.446804 0.139861 0.063 Uiso 1 1 calc DR U
C31 C 0.8365(4) 0.5308(2) 0.4507(2) 0.0239(9) Uani 1 1 d . .
C32 C 0.8953(5) 0.5878(2) 0.4883(2) 0.0386(11) Uani 1 1 d . .
H32 H 0.977466 0.605683 0.473137 0.046 Uiso 1 1 calc DR U
C33 C 0.8419(7) 0.6167(3) 0.5427(3) 0.0614(18) Uani 1 1 d . .
H33 H 0.886058 0.654688 0.564575 0.074 Uiso 1 1 calc R U
C34 C 0.7242(7) 0.5934(4) 0.5689(3) 0.072(2) Uani 1 1 d . .
H34 H 0.684245 0.615789 0.606831 0.086 Uiso 1 1 calc R U
C35 C 0.6671(6) 0.5363(4) 0.5376(3) 0.0617(19) Uani 1 1 d . .
H35 H 0.587596 0.517998 0.555668 0.074 Uiso 1 1 calc R U
C36 C 0.7198(4) 0.5055(3) 0.4824(2) 0.0373(11) Uani 1 1 d . .
H36 H 0.677702 0.465402 0.463695 0.045 Uiso 1 1 calc DR U
P3 P 0.30434(13) 0.74741(7) 0.50749(8) 0.0430(3) Uani 1 1 d . .
F1 F 0.4389(4) 0.7879(3) 0.5033(3) 0.1140(17) Uani 1 1 d . .
F2 F 0.2924(5) 0.7719(2) 0.5854(2) 0.1043(15) Uani 1 1 d . U
F3 F 0.2228(4) 0.8124(2) 0.4823(2) 0.0826(12) Uani 1 1 d . .
F4 F 0.3243(4) 0.7273(2) 0.4291(2) 0.0940(14) Uani 1 1 d . .
F5 F 0.3857(5) 0.6813(2) 0.5328(2) 0.1006(16) Uani 1 1 d . .
F6 F 0.1747(5) 0.7058(3) 0.5146(4) 0.139(2) Uani 1 1 d . U

loop_
_atom_site_aniso_label
_atom_site_aniso_U_11
_atom_site_aniso_U_22
_atom_site_aniso_U_33
_atom_site_aniso_U_23
_atom_site_aniso_U_13
_atom_site_aniso_U_12
Ru1 0.02265(18) 0.0192(2) 0.01643(19) 0.00199(13) 0.00833(12) 0.00599(12)
N1 0.0234(17) 0.0201(18) 0.025(2) 0.0008(15) 0.0044(15) 0.0012(14)
C1 0.023(2) 0.028(2) 0.025(2) -0.0061(19) 0.0041(17) 0.0038(17)
C2 0.031(2) 0.049(3) 0.032(3) -0.020(2) 0.0051(19) 0.006(2)
C3 0.049(3) 0.042(3) 0.017(2) 0.005(2) 0.0014(19) 0.020(2)
C8 0.075(4) 0.056(4) 0.026(3) -0.009(2) -0.005(2) 0.036(3)
C4 0.055(3) 0.040(3) 0.023(2) 0.019(2) 0.022(2) 0.029(2)
C9 0.066(4) 0.050(3) 0.047(3) 0.026(3) 0.039(3) 0.031(3)
C5 0.051(3) 0.031(3) 0.032(3) 0.018(2) 0.020(2) 0.017(2)
C10 0.068(4) 0.035(3) 0.082(5) 0.033(3) 0.028(3) 0.012(3)
C6 0.047(3) 0.034(3) 0.021(2) 0.010(2) 0.0084(19) 0.023(2)
C11 0.053(3) 0.037(3) 0.038(3) 0.003(2) 0.014(2) 0.028(2)
C7 0.045(3) 0.044(3) 0.021(2) -0.001(2) -0.002(2) 0.025(2)
C12 0.047(3) 0.063(4) 0.054(4) -0.005(3) -0.021(3) 0.024(3)
P1 0.0197(5) 0.0172(5) 0.0223(6) -0.0016(4) 0.0085(4) -0.0007(4)
C13 0.024(2) 0.036(3) 0.046(3) -0.021(2) -0.0026(19) 0.0045(19)
N2 0.0197(16) 0.0188(17) 0.0191(18) -0.0012(14) 0.0076(13) 0.0013(13)
C14 0.032(2) 0.021(2) 0.061(3) 0.006(2) 0.027(2) 0.0028(18)
P2 0.0187(5) 0.0186(5) 0.0157(5) -0.0017(4) 0.0055(4) 0.0005(4)
C15 0.025(2) 0.124(6) 0.024(3) 0.008(3) 0.004(2) -0.003(3)
N3 0.0276(17) 0.0257(19) 0.0154(17) -0.0029(15) 0.0068(13) -0.0009(14)
C16 0.134(6) 0.025(3) 0.015(3) -0.001(2) 0.003(3) -0.023(3)
C17 0.029(2) 0.021(2) 0.069(4) -0.004(2) 0.006(2) -0.0081(18)
C18 0.045(3) 0.026(3) 0.155(7) -0.036(4) -0.014(4) 0.004(2)
C19 0.041(3) 0.067(4) 0.109(6) 0.049(4) 0.016(3) -0.020(3)
C20 0.027(2) 0.032(3) 0.071(4) -0.015(3) 0.002(2) -0.007(2)
C21 0.020(2) 0.029(3) 0.060(3) -0.006(2) 0.006(2) -0.0051(18)
C22 0.033(3) 0.051(4) 0.161(7) 0.004(4) 0.041(4) 0.002(2)
C23 0.074(4) 0.052(4) 0.088(5) 0.001(3) -0.051(4) -0.023(3)
C24 0.039(3) 0.027(3) 0.063(4) -0.005(2) 0.014(2) -0.016(2)
C25 0.0214(19) 0.019(2) 0.017(2) 0.0018(16) 0.0019(15) 0.0071(15)
C26 0.078(4) 0.042(3) 0.050(3) -0.016(3) 0.033(3) -0.026(3)
C27 0.131(6) 0.036(3) 0.049(4) -0.022(3) 0.054(4) -0.024(3)
C28 0.066(3) 0.048(3) 0.021(2) 0.003(2) 0.012(2) 0.034(3)
C29 0.023(2) 0.110(5) 0.033(3) -0.027(3) 0.007(2) 0.011(3)
C30 0.027(2) 0.085(4) 0.045(3) -0.035(3) 0.007(2) -0.014(3)
C31 0.028(2) 0.029(2) 0.016(2) -0.0019(18) 0.0023(16) 0.0020(17)
C32 0.044(3) 0.034(3) 0.037(3) -0.006(2) -0.003(2) 0.000(2)
C33 0.091(5) 0.059(4) 0.034(3) -0.028(3) -0.016(3) 0.034(3)
C34 0.085(5) 0.109(6) 0.022(3) -0.020(3) 0.005(3) 0.056(4)
C35 0.045(3) 0.113(6) 0.029(3) 0.015(3) 0.019(2) 0.027(3)
C36 0.031(2) 0.055(3) 0.027(3) 0.007(2) 0.0048(19) 0.001(2)
P3 0.0443(7) 0.0349(7) 0.0514(9) -0.0106(6) 0.0234(6) 0.0040(6)
F1 0.067(3) 0.132(4) 0.143(4) -0.001(3) 0.004(3) -0.043(3)
F2 0.152(3) 0.093(3) 0.070(2) -0.010(2) 0.034(2) 0.041(3)
F3 0.090(3) 0.070(3) 0.090(3) 0.016(2) 0.035(2) 0.037(2)
F4 0.095(3) 0.119(4) 0.068(3) -0.043(3) 0.006(2) 0.036(3)
F5 0.121(4) 0.084(3) 0.100(3) 0.014(3) 0.049(3) 0.060(3)
F6 0.076(3) 0.092(3) 0.253(6) 0.021(4) 0.054(3) -0.029(3)

loop_
_atom_type_symbol
_atom_type_description
_atom_type_scat_dispersion_real
_atom_type_scat_dispersion_imag
_atom_type_scat_source
C C 0.0033 0.0016 'International Tables Vol C Tables 4.2.6.8 and 6.1.1.4'
H H 0.0000 0.0000 'International Tables Vol C Tables 4.2.6.8 and 6.1.1.4'
N N 0.0061 0.0033 'International Tables Vol C Tables 4.2.6.8 and 6.1.1.4'
F F 0.0171 0.0103 'International Tables Vol C Tables 4.2.6.8 and 6.1.1.4'
P P 0.1023 0.0942 'International Tables Vol C Tables 4.2.6.8 and 6.1.1.4'
Ru Ru -1.2594 0.8363 'International Tables Vol C Tables 4.2.6.8 and 6.1.1.4'

loop_
_geom_angle_atom_site_label_1
_geom_angle_atom_site_label_2
_geom_angle_atom_site_label_3
_geom_angle
N1 Ru1 C4 144.39(16)
N1 Ru1 C6 88.00(15)
C4 Ru1 C6 61.51(16)
N1 Ru1 C3 142.51(15)
C4 Ru1 C3 36.5(2)
C6 Ru1 C3 61.45(17)
N1 Ru1 C5 106.68(15)
C4 Ru1 C5 37.76(17)
C6 Ru1 C5 36.79(17)
C3 Ru1 C5 62.23(19)
N1 Ru1 C7 105.39(15)
C4 Ru1 C7 61.48(19)
C6 Ru1 C7 36.56(18)
C3 Ru1 C7 37.13(16)
C5 Ru1 C7 61.8(2)
N1 Ru1 P1 92.07(10)
C4 Ru1 P1 100.21(14)
C6 Ru1 P1 140.53(14)
C3 Ru1 P1 125.20(12)
C5 Ru1 P1 106.96(14)
C7 Ru1 P1 161.22(13)
N1 Ru1 P2 90.73(10)
C4 Ru1 P2 124.43(13)
C6 Ru1 P2 141.71(14)
C3 Ru1 P2 100.23(13)
C5 Ru1 P2 161.56(13)
C7 Ru1 P2 108.29(14)
P1 Ru1 P2 77.75(4)
C1 N1 Ru1 170.5(3)
N1 C1 C2 179.8(5)
C1 C2 H2A 109.5
C1 C2 H2AB 109.5
H2A C2 H2AB 109.5
C1 C2 H2AC 109.5
H2A C2 H2AC 109.5
H2AB C2 H2AC 109.5
C4 C3 C7 108.1(4)
C4 C3 C8 123.0(4)
C7 C3 C8 127.3(5)
C4 C3 Ru1 71.3(3)
C7 C3 Ru1 72.2(3)
C8 C3 Ru1 133.5(3)
C3 C8 H8A 109.5
C3 C8 H8AB 109.5
H8A C8 H8AB 109.5
C3 C8 H8AC 109.5
H8A C8 H8AC 109.5
H8AB C8 H8AC 109.5
C3 C4 C5 108.9(4)
C3 C4 C9 122.4(5)
C5 C4 C9 127.0(5)
C3 C4 Ru1 72.1(3)
C5 C4 Ru1 71.8(2)
C9 C4 Ru1 133.9(3)
C4 C9 H9A 109.5
C4 C9 H9AB 109.5
H9A C9 H9AB 109.5
C4 C9 H9AC 109.5
H9A C9 H9AC 109.5
H9AB C9 H9AC 109.5
C6 C5 C4 105.7(5)
C6 C5 C10 123.3(4)
C4 C5 C10 129.1(4)
C6 C5 Ru1 71.1(2)
C4 C5 Ru1 70.4(2)
C10 C5 Ru1 134.8(4)
C5 C10 H10A 109.5
C5 C10 H10B 109.5
H10A C10 H10B 109.5
C5 C10 H10C 109.5
H10A C10 H10C 109.5
H10B C10 H10C 109.5
C7 C6 C5 110.1(4)
C7 C6 C11 125.3(5)
C5 C6 C11 124.3(5)
C7 C6 Ru1 72.7(2)
C5 C6 Ru1 72.1(2)
C11 C6 Ru1 125.9(3)
C6 C11 H11A 109.5
C6 C11 H11B 109.5
H11A C11 H11B 109.5
C6 C11 H11C 109.5
H11A C11 H11C 109.5
H11B C11 H11C 109.5
C6 C7 C3 107.1(4)
C6 C7 C12 124.3(4)
C3 C7 C12 126.9(5)
C6 C7 Ru1 70.8(3)
C3 C7 Ru1 70.7(2)
C12 C7 Ru1 135.1(4)
C7 C12 H12A 109.5
C7 C12 H12B 109.5
H12A C12 H12B 109.5
C7 C12 H12C 109.5
H12A C12 H12C 109.5
H12B C12 H12C 109.5
C13 P1 C15 97.0(2)
C13 P1 C17 101.6(2)
C15 P1 C17 100.4(3)
C13 P1 Ru1 113.38(14)
C15 P1 Ru1 115.17(15)
C17 P1 Ru1 124.89(16)
N2 C13 P1 115.9(3)
N2 C13 H13A 108.3
P1 C13 H13A 108.3
N2 C13 H13B 108.3
P1 C13 H13B 108.3
H13A C13 H13B 107.4
C25 N2 C14 119.3(3)
C25 N2 C13 119.3(3)
C14 N2 C13 108.5(3)
N2 C14 P2 115.6(3)
N2 C14 H14A 108.4
P2 C14 H14A 108.4
N2 C14 H14B 108.4
P2 C14 H14B 108.4
H14A C14 H14B 107.4
C14 P2 C16 97.8(3)
C14 P2 C21 102.5(2)
C16 P2 C21 99.1(3)
C14 P2 Ru1 113.47(15)
C16 P2 Ru1 115.02(16)
C21 P2 Ru1 124.78(16)
N3 C15 P1 117.9(3)
N3 C15 H15A 107.8
P1 C15 H15A 107.8
N3 C15 H15B 107.8
P1 C15 H15B 107.8
H15A C15 H15B 107.2
C31 N3 C16 124.9(4)
C31 N3 C15 124.9(3)
C16 N3 C15 108.2(4)
N3 C16 P2 117.4(3)
N3 C16 H16A 108.0
P2 C16 H16A 108.0
N3 C16 H16B 108.0
P2 C16 H16B 108.0
H16A C16 H16B 107.2
C19 C17 C18 109.6(5)
C19 C17 C20 108.4(4)
C18 C17 C20 109.8(5)
C19 C17 P1 110.3(4)
C18 C17 P1 106.6(3)
C20 C17 P1 112.2(3)
C17 C18 H18A 109.5
C17 C18 H18B 109.5
H18A C18 H18B 109.5
C17 C18 H18C 109.5
H18A C18 H18C 109.5
H18B C18 H18C 109.5
C17 C19 H19A 109.5
C17 C19 H19B 109.5
H19A C19 H19B 109.5
C17 C19 H19C 109.5
H19A C19 H19C 109.5
H19B C19 H19C 109.5
C17 C20 H20A 109.5
C17 C20 H20B 109.5
H20A C20 H20B 109.5
C17 C20 H20C 109.5
H20A C20 H20C 109.5
H20B C20 H20C 109.5
C23 C21 C24 108.0(4)
C23 C21 C22 109.6(5)
C24 C21 C22 109.8(5)
C23 C21 P2 110.8(4)
C24 C21 P2 112.0(3)
C22 C21 P2 106.8(4)
C21 C22 H22A 109.5
C21 C22 H22B 109.5
H22A C22 H22B 109.5
C21 C22 H22C 109.5
H22A C22 H22C 109.5
H22B C22 H22C 109.5
C21 C23 H23A 109.5
C21 C23 H23B 109.5
H23A C23 H23B 109.5
C21 C23 H23C 109.5
H23A C23 H23C 109.5
H23B C23 H23C 109.5
C21 C24 H24A 109.5
C21 C24 H24B 109.5
H24A C24 H24B 109.5
C21 C24 H24C 109.5
H24A C24 H24C 109.5
H24B C24 H24C 109.5
N2 C25 C30 125.1(4)
N2 C25 C26 124.4(4)
C30 C25 C26 110.3(4)
C27 C26 C25 124.2(5)
C27 C26 H26 117.9
C25 C26 H26 117.9
C26 C27 C28 121.2(6)
C26 C27 H27 119.4
C28 C27 H27 119.4
C29 C28 C27 118.3(5)
C29 C28 H28 120.8
C27 C28 H28 120.8
C30 C29 C28 120.9(5)
C30 C29 H29 119.5
C28 C29 H29 119.5
C29 C30 C25 125.1(5)
C29 C30 H30 117.5
C25 C30 H30 117.5
N3 C31 C36 124.0(4)
N3 C31 C32 123.8(4)
C36 C31 C32 112.1(4)
C33 C32 C31 123.8(5)
C33 C32 H32 118.1
C31 C32 H32 118.1
C32 C33 C34 122.0(6)
C32 C33 H33 119.0
C34 C33 H33 119.0
C35 C34 C33 116.9(5)
C35 C34 H34 121.5
C33 C34 H34 121.5
C36 C35 C34 122.2(6)
C36 C35 H35 118.9
C34 C35 H35 118.9
C35 C36 C31 122.6(5)
C35 C36 H36 118.7
C31 C36 H36 118.7
F6 P3 F1 177.4(4)
F6 P3 F3 91.0(3)
F1 P3 F3 91.1(3)
F6 P3 F4 95.4(3)
F1 P3 F4 86.2(3)
F3 P3 F4 89.4(2)
F6 P3 F2 88.8(3)
F1 P3 F2 89.7(3)
F3 P3 F2 89.5(2)
F4 P3 F2 175.7(3)
F6 P3 F5 88.5(3)
F1 P3 F5 89.3(3)
F3 P3 F5 179.5(3)
F4 P3 F5 90.5(2)
F2 P3 F5 90.6(2)

loop_
_geom_bond_atom_site_label_1
_geom_bond_atom_site_label_2
_geom_bond_distance
Ru1 N1 2.052(4)
Ru1 C4 2.237(4)
Ru1 C6 2.244(4)
Ru1 C3 2.247(5)
Ru1 C5 2.256(4)
Ru1 C7 2.268(4)
Ru1 P1 2.3056(14)
Ru1 P2 2.3062(14)
N1 C1 1.143(5)
C1 C2 1.459(6)
C2 H2A 0.9800
C2 H2AB 0.9800
C2 H2AC 0.9800
C3 C4 1.406(8)
C3 C7 1.438(6)
C3 C8 1.511(7)
C8 H8A 0.9800
C8 H8AB 0.9800
C8 H8AC 0.9800
C4 C5 1.454(7)
C4 C9 1.501(6)
C9 H9A 0.9800
C9 H9AB 0.9800
C9 H9AC 0.9800
C5 C6 1.420(7)
C5 C10 1.498(8)
C10 H10A 0.9800
C10 H10B 0.9800
C10 H10C 0.9800
C6 C7 1.415(7)
C6 C11 1.506(6)
C11 H11A 0.9800
C11 H11B 0.9800
C11 H11C 0.9800
C7 C12 1.498(7)
C12 H12A 0.9800
C12 H12B 0.9800
C12 H12C 0.9800
P1 C13 1.806(4)
P1 C15 1.822(5)
P1 C17 1.877(4)
C13 N2 1.479(5)
C13 H13A 0.9900
C13 H13B 0.9900
N2 C25 1.415(5)
N2 C14 1.474(5)
C14 P2 1.816(4)
C14 H14A 0.9900
C14 H14B 0.9900
P2 C16 1.833(5)
P2 C21 1.881(4)
C15 N3 1.449(6)
C15 H15A 0.9900
C15 H15B 0.9900
N3 C31 1.379(5)
N3 C16 1.445(6)
C16 H16A 0.9900
C16 H16B 0.9900
C17 C19 1.525(8)
C17 C18 1.536(7)
C17 C20 1.537(7)
C18 H18A 0.9800
C18 H18B 0.9800
C18 H18C 0.9800
C19 H19A 0.9800
C19 H19B 0.9800
C19 H19C 0.9800
C20 H20A 0.9800
C20 H20B 0.9800
C20 H20C 0.9800
C21 C23 1.512(8)
C21 C24 1.527(7)
C21 C22 1.539(7)
C22 H22A 0.9800
C22 H22B 0.9800
C22 H22C 0.9800
C23 H23A 0.9800
C23 H23B 0.9800
C23 H23C 0.9800
C24 H24A 0.9800
C24 H24B 0.9800
C24 H24C 0.9800
C25 C30 1.420(6)
C25 C26 1.427(6)
C26 C27 1.306(7)
C26 H26 0.9500
C27 C28 1.364(8)
C27 H27 0.9500
C28 C29 1.343(8)
C28 H28 0.9500
C29 C30 1.310(6)
C29 H29 0.9500
C30 H30 0.9500
C31 C36 1.426(6)
C31 C32 1.436(6)
C32 C33 1.318(7)
C32 H32 0.9500
C33 C34 1.376(10)
C33 H33 0.9500
C34 C35 1.375(10)
C34 H34 0.9500
C35 C36 1.344(7)
C35 H35 0.9500
C36 H36 0.9500
P3 F6 1.541(4)
P3 F1 1.565(4)
P3 F3 1.569(4)
P3 F4 1.575(4)
P3 F2 1.578(4)
P3 F5 1.586(4)

loop_
_geom_hbond_atom_site_label_D
_geom_hbond_atom_site_label_H
_geom_hbond_atom_site_label_A
_geom_hbond_distance_DH
_geom_hbond_distance_HA
_geom_hbond_distance_DA
_geom_hbond_angle_DHA
_geom_hbond_site_symmetry_A
C2 H2AB F4 0.98 2.69 3.118(6) 107.1 .
C24 H24B F2 0.98 2.63 3.130(7) 111.8 3_666
C24 H24B F5 0.98 2.57 3.461(7) 151.0 3_666

loop_
_geom_torsion_atom_site_label_1
_geom_torsion_atom_site_label_2
_geom_torsion_atom_site_label_3
_geom_torsion_atom_site_label_4
_geom_torsion
C7 C3 C4 C5 0.4(5)
C8 C3 C4 C5 166.9(4)
Ru1 C3 C4 C5 -62.8(3)
C7 C3 C4 C9 -165.6(4)
C8 C3 C4 C9 0.9(7)
Ru1 C3 C4 C9 131.2(4)
C7 C3 C4 Ru1 63.3(3)
C8 C3 C4 Ru1 -130.3(4)
C3 C4 C5 C6 0.2(5)
C9 C4 C5 C6 165.4(5)
Ru1 C4 C5 C6 -62.8(3)
C3 C4 C5 C10 -164.5(5)
C9 C4 C5 C10 0.7(9)
Ru1 C4 C5 C10 132.5(6)
C3 C4 C5 Ru1 63.0(3)
C9 C4 C5 Ru1 -131.8(5)
C4 C5 C6 C7 -0.7(5)
C10 C5 C6 C7 165.0(5)
Ru1 C5 C6 C7 -63.1(3)
C4 C5 C6 C11 -175.9(4)
C10 C5 C6 C11 -10.1(8)
Ru1 C5 C6 C11 121.7(4)
C4 C5 C6 Ru1 62.4(3)
C10 C5 C6 Ru1 -131.9(5)
C5 C6 C7 C3 1.0(5)
C11 C6 C7 C3 176.2(4)
Ru1 C6 C7 C3 -61.7(3)
C5 C6 C7 C12 -165.2(5)
C11 C6 C7 C12 9.9(7)
Ru1 C6 C7 C12 132.1(5)
C5 C6 C7 Ru1 62.7(3)
C11 C6 C7 Ru1 -122.1(4)
C4 C3 C7 C6 -0.9(5)
C8 C3 C7 C6 -166.6(4)
Ru1 C3 C7 C6 61.8(3)
C4 C3 C7 C12 164.9(5)
C8 C3 C7 C12 -0.8(8)
Ru1 C3 C7 C12 -132.5(5)
C4 C3 C7 Ru1 -62.7(3)
C8 C3 C7 Ru1 131.6(5)
C15 P1 C13 N2 111.6(4)
C17 P1 C13 N2 -146.1(4)
Ru1 P1 C13 N2 -9.7(4)
P1 C13 N2 C25 153.3(3)
P1 C13 N2 C14 -65.5(4)
C25 N2 C14 P2 -152.5(3)
C13 N2 C14 P2 66.3(4)
N2 C14 P2 C16 -113.8(4)
N2 C14 P2 C21 145.0(3)
N2 C14 P2 Ru1 7.9(4)
C13 P1 C15 N3 -114.8(4)
C17 P1 C15 N3 141.9(4)
Ru1 P1 C15 N3 5.1(5)
P1 C15 N3 C31 -129.7(4)
P1 C15 N3 C16 65.6(5)
C31 N3 C16 P2 132.3(4)
C15 N3 C16 P2 -63.0(5)
C14 P2 C16 N3 111.4(4)
C21 P2 C16 N3 -144.6(4)
Ru1 P2 C16 N3 -9.1(5)
C13 P1 C17 C19 66.5(4)
C15 P1 C17 C19 165.9(4)
Ru1 P1 C17 C19 -63.1(4)
C13 P1 C17 C18 -174.7(4)
C15 P1 C17 C18 -75.2(5)
Ru1 P1 C17 C18 55.7(5)
C13 P1 C17 C20 -54.5(4)
C15 P1 C17 C20 44.9(4)
Ru1 P1 C17 C20 175.9(3)
C14 P2 C21 C23 -65.1(4)
C16 P2 C21 C23 -165.2(4)
Ru1 P2 C21 C23 65.5(4)
C14 P2 C21 C24 55.5(4)
C16 P2 C21 C24 -44.7(4)
Ru1 P2 C21 C24 -174.0(3)
C14 P2 C21 C22 175.7(4)
C16 P2 C21 C22 75.5(5)
Ru1 P2 C21 C22 -53.8(5)
C14 N2 C25 C30 -159.4(5)
C13 N2 C25 C30 -22.3(6)
C14 N2 C25 C26 26.5(6)
C13 N2 C25 C26 163.5(5)
N2 C25 C26 C27 175.9(6)
C30 C25 C26 C27 0.9(9)
C25 C26 C27 C28 -0.7(11)
C26 C27 C28 C29 -0.2(10)
C27 C28 C29 C30 0.8(9)
C28 C29 C30 C25 -0.5(10)
N2 C25 C30 C29 -175.2(5)
C26 C25 C30 C29 -0.3(8)
C16 N3 C31 C36 -6.8(7)
C15 N3 C31 C36 -169.0(5)
C16 N3 C31 C32 176.1(5)
C15 N3 C31 C32 13.9(7)
N3 C31 C32 C33 172.6(5)
C36 C31 C32 C33 -4.8(7)
C31 C32 C33 C34 0.9(9)
C32 C33 C34 C35 2.9(9)
C33 C34 C35 C36 -2.4(9)
C34 C35 C36 C31 -1.9(8)
N3 C31 C36 C35 -172.2(5)
C32 C31 C36 C35 5.2(7)
